data_8000218
loop_
_publ_author_name
'Gajewski, G.'
'Mierzwicki, K.'
'Latajka, Z.'

_publ_section_title
;
 Crystal structure and bonding properties of Li2 I (O H)
;
_journal_name_full 'Chemical Physics Letters'
_journal_page_first 139
_journal_page_last 144
_journal_volume 369
_journal_year 2003
_chemical_formula_sum 'H I Li2 O'
_chemical_name_systematic 'Li2 I (O H)'
_space_group_IT_number 62
_symmetry_space_group_name_Hall '-P 2ac 2n'
_symmetry_space_group_name_H-M 'P n m a'
_cell_angle_alpha 90
_cell_angle_beta 90
_cell_angle_gamma 90
_cell_formula_units_Z 4
_cell_length_a 10.339
_cell_length_b 5.567
_cell_length_c 6.643
_cell_volume 382.353
_citation_journal_id_ASTM CHPLBC
_cod_data_source_file Gajewski_CHPLBC_2003_54.cif
_cod_data_source_block H1I1Li2O1
_cod_original_cell_volume 382.3526
_cod_original_formula_sum 'H1 I1 Li2 O1'
_cod_database_code 8000218

loop_
_symmetry_equiv_pos_as_xyz
x,y,z
-x+1/2,-y,z+1/2
x+1/2,-y+1/2,-z+1/2
-x,y+1/2,-z
-x,-y,-z
x-1/2,y,-z-1/2
-x-1/2,y-1/2,z-1/2
x,-y-1/2,z

loop_
_atom_site_label
_atom_site_type_symbol
_atom_site_fract_x
_atom_site_fract_y
_atom_site_fract_z
_atom_site_occupancy
_atom_site_U_iso_or_equiv
I1 I-1 0.1725 0.25 0.0873 1 0.0
Li1 Li+1 0.3888 0.9992 0.947 1 0.0
O1 O-2 0.0163 0.25 0.5836 1 0.0
H1 H+1 0.042 0.25 0.7255 1 0.0
